data_7048841
loop_
_publ_author_name
'Lin, Jian'
'Liu, Qi'
'Yue, Zenghui'
'Diefenbach, Kariem'
'Cheng, Liwei'
'Lin, Yuejian'
'Wang, Jian-Qiang'

_publ_section_title
;
 Expansion of the structural diversity of f-element bearing molybdate
 iodates: synthesis, structures, and optical properties.
;
_journal_issue 15
_journal_name_full 'Dalton transactions (Cambridge, England : 2003)'
_journal_page_first 4823
_journal_page_last 4829
_journal_paper_doi 10.1039/c8dt05120h
_journal_volume 48
_journal_year 2019
_chemical_formula_moiety IMo2O12Yb
_chemical_formula_sum 'I Mo2 O12 Yb'
_chemical_formula_weight 683.82
_chemical_melting_point ?
_chemical_name_common 'Ytterbium molybdate iodate'
_space_group_crystal_system monoclinic
_space_group_IT_number 14
_space_group_name_Hall '-P 2yn'
_space_group_name_H-M_alt 'P 1 21/n 1'
_symmetry_space_group_name_Hall '-P 2yn'
_symmetry_space_group_name_H-M 'P 1 21/n 1'
_audit_creation_method SHELXL-2014/7
_audit_update_record
;
2018-12-20 deposited with the CCDC.
2019-02-01 downloaded from the CCDC.
;
_cell_angle_alpha 90
_cell_angle_beta 92.308(7)
_cell_angle_gamma 90
_cell_formula_units_Z 4
_cell_length_a 7.5242(16)
_cell_length_b 11.321(2)
_cell_length_c 11.203(2)
_cell_measurement_reflns_used 2184
_cell_measurement_temperature 173(2)
_cell_measurement_theta_max 27.550
_cell_measurement_theta_min 2.559
_cell_volume 953.5(3)
_computing_cell_refinement 'Bruker SAINT'
_computing_data_collection 'Bruker APEX2'
_computing_data_reduction 'Bruker SAINT'
_computing_molecular_graphics 'Bruker SHELXTL'
_computing_publication_material 'Bruker SHELXTL'
_computing_structure_refinement 'SHELXL-2014/7 (Sheldrick, 2014)'
_diffrn_ambient_temperature 173(2)
_diffrn_measured_fraction_theta_full 0.996
_diffrn_measured_fraction_theta_max 0.990
_diffrn_measurement_device_type 'Bruker APEX-II'
_diffrn_measurement_method '0.5 wide w/ exposures'
_diffrn_radiation_type MoK\a
_diffrn_radiation_wavelength 0.71073
_diffrn_reflns_av_R_equivalents 0.0745
_diffrn_reflns_av_unetI/netI 0.0423
_diffrn_reflns_Laue_measured_fraction_full 0.996
_diffrn_reflns_Laue_measured_fraction_max 0.990
_diffrn_reflns_limit_h_max 9
_diffrn_reflns_limit_h_min -9
_diffrn_reflns_limit_k_max 14
_diffrn_reflns_limit_k_min -14
_diffrn_reflns_limit_l_max 14
_diffrn_reflns_limit_l_min -14
_diffrn_reflns_number 18385
_diffrn_reflns_point_group_measured_fraction_full 0.996
_diffrn_reflns_point_group_measured_fraction_max 0.990
_diffrn_reflns_theta_full 25.242
_diffrn_reflns_theta_max 27.550
_diffrn_reflns_theta_min 2.559
_diffrn_source 'Turbo X-ray Source'
_exptl_absorpt_coefficient_mu 15.614
_exptl_absorpt_correction_T_max 0.698
_exptl_absorpt_correction_T_min 0.524
_exptl_absorpt_correction_type multi-scan
_exptl_absorpt_process_details SHELTXPREP
_exptl_crystal_colour Colorless
_exptl_crystal_density_diffrn 4.764
_exptl_crystal_density_meas ?
_exptl_crystal_density_method 'Not measured'
_exptl_crystal_description Tablet
_exptl_crystal_F_000 1212
_exptl_crystal_size_max 0.09
_exptl_crystal_size_mid 0.035
_exptl_crystal_size_min 0.023
_refine_diff_density_max 2.539
_refine_diff_density_min -3.532
_refine_diff_density_rms 0.705
_refine_ls_extinction_method none
_refine_ls_goodness_of_fit_ref 1.118
_refine_ls_hydrogen_treatment undef
_refine_ls_matrix_type full
_refine_ls_number_parameters 145
_refine_ls_number_reflns 2184
_refine_ls_number_restraints 6
_refine_ls_restrained_S_all 1.117
_refine_ls_R_factor_all 0.0436
_refine_ls_R_factor_gt 0.0329
_refine_ls_shift/su_max 0.000
_refine_ls_shift/su_mean 0.000
_refine_ls_structure_factor_coef Fsqd
_refine_ls_weighting_details 'w=1/[\s^2^(Fo^2^)+(0.0686P)^2^] where P=(Fo^2^+2Fc^2^)/3'
_refine_ls_weighting_scheme calc
_refine_ls_wR_factor_gt 0.0959
_refine_ls_wR_factor_ref 0.1056
_reflns_Friedel_coverage 0.000
_reflns_number_gt 1916
_reflns_number_total 2184
_reflns_threshold_expression 'I > 2\s(I)'
_cod_data_source_file c8dt05120h2.cif
_cod_data_source_block Yb
_cod_depositor_comments
;
The following automatic conversions were performed:

'_chemical_melting_point' value 'N/A' was changed to '?' - the value
is undefined or not given.

'_exptl_crystal_density_meas' value 'Not measured' was changed to '?'
- the value is perceived as not measured.

Automatic conversion script
Id: cif_fix_values 4973 2017-02-22 13:04:09Z antanas 

 Adding full bibliography for 7048837--7048847.cif.
;
_cod_database_code 7048841
_shelx_shelxl_version_number 2014/7
_shelx_space_group_comment
;
The symmetry employed for this shelxl refinement is uniquely defined
by the following loop, which should always be used as a source of
symmetry information in preference to the above space-group names.
They are only intended as comments.
;

loop_
_space_group_symop_operation_xyz
'x, y, z'
'-x+1/2, y+1/2, -z+1/2'
'-x, -y, -z'
'x-1/2, -y-1/2, z-1/2'

loop_
_atom_site_label
_atom_site_type_symbol
_atom_site_fract_x
_atom_site_fract_y
_atom_site_fract_z
_atom_site_U_iso_or_equiv
_atom_site_adp_type
_atom_site_occupancy
_atom_site_site_symmetry_order
_atom_site_calc_flag
_atom_site_refinement_flags_adp
Yb1 Yb 0.58345(5) 0.25527(3) 0.11736(3) 0.00610(15) Uani 1 1 d .
I1 I 0.38706(7) 0.10964(4) 0.40172(5) 0.00854(17) Uani 1 1 d .
Mo1 Mo 0.59625(9) 0.59522(6) 0.20270(7) 0.00685(19) Uani 1 1 d .
Mo2 Mo 0.63453(10) 0.91099(6) 0.16716(7) 0.00662(19) Uani 1 1 d .
O1 O 0.7033(8) 0.7502(4) 0.2201(6) 0.0069(13) Uani 1 1 d U
O2 O 0.6527(8) 0.4350(5) 0.1989(5) 0.0085(12) Uani 1 1 d .
O3 O 0.6960(8) 1.0731(5) 0.1598(5) 0.0094(12) Uani 1 1 d .
O4 O 0.4918(8) 0.6225(5) 0.0630(5) 0.0115(13) Uani 1 1 d .
O5 O 0.5397(8) 0.8696(5) 0.0286(6) 0.0135(13) Uani 1 1 d .
O6 O 0.3423(8) 0.2150(5) 0.5194(5) 0.0118(13) Uani 1 1 d .
O7 O 0.6194(8) 0.0741(5) 0.4385(6) 0.0124(13) Uani 1 1 d .
O8 O 0.4193(9) 0.6005(5) 0.2947(6) 0.0165(14) Uani 1 1 d .
O9 O 0.4514(8) 0.9241(5) 0.2525(6) 0.0132(13) Uani 1 1 d .
O10 O 0.4260(8) 0.2164(6) 0.2863(5) 0.0141(13) Uani 1 1 d .
OW1 O 0.2941(9) 0.3144(7) 0.1076(6) 0.0256(17) Uani 1 1 d .
OW2 O 0.8970(9) 0.8968(5) 0.0588(6) 0.0160(14) Uani 1 1 d .

loop_
_atom_site_aniso_label
_atom_site_aniso_U_11
_atom_site_aniso_U_22
_atom_site_aniso_U_33
_atom_site_aniso_U_23
_atom_site_aniso_U_13
_atom_site_aniso_U_12
Yb1 0.0072(2) 0.0040(2) 0.0070(2) -0.00014(12) -0.00055(16) -0.00028(11)
I1 0.0073(3) 0.0094(3) 0.0089(3) -0.00015(19) 0.0006(2) -0.00034(19)
Mo1 0.0072(4) 0.0041(3) 0.0091(4) 0.0000(3) -0.0023(3) 0.0003(2)
Mo2 0.0078(4) 0.0041(3) 0.0078(4) -0.0012(3) -0.0021(3) 0.0003(2)
O1 0.010(3) 0.003(3) 0.008(3) 0.0031(19) 0.000(2) -0.0019(18)
O2 0.011(3) 0.003(3) 0.012(3) 0.004(2) 0.000(2) 0.001(2)
O3 0.016(3) 0.003(3) 0.009(3) -0.003(2) -0.004(2) 0.000(2)
O4 0.015(3) 0.010(3) 0.010(3) 0.002(2) 0.002(2) -0.001(2)
O5 0.021(3) 0.002(3) 0.018(4) 0.000(2) -0.005(3) -0.002(2)
O6 0.012(3) 0.013(3) 0.011(3) -0.006(3) 0.003(3) 0.001(3)
O7 0.003(3) 0.015(3) 0.019(4) -0.002(3) -0.004(2) 0.001(2)
O8 0.020(4) 0.013(3) 0.017(4) 0.001(3) -0.001(3) 0.001(3)
O9 0.011(3) 0.010(3) 0.020(4) 0.001(3) 0.007(3) -0.001(2)
O10 0.010(3) 0.024(3) 0.008(3) 0.007(3) 0.002(3) 0.002(3)
OW1 0.017(4) 0.044(4) 0.017(4) 0.015(3) 0.009(3) 0.015(3)
OW2 0.017(3) 0.016(3) 0.015(4) -0.004(3) 0.006(3) 0.002(3)

loop_
_atom_type_symbol
_atom_type_description
_atom_type_scat_dispersion_real
_atom_type_scat_dispersion_imag
_atom_type_scat_source
O O 0.0106 0.0060 'International Tables Vol C Tables 4.2.6.8 and 6.1.1.4'
Mo Mo -1.6832 0.6857 'International Tables Vol C Tables 4.2.6.8 and 6.1.1.4'
I I -0.4742 1.8119 'International Tables Vol C Tables 4.2.6.8 and 6.1.1.4'
Yb Yb -0.3850 5.5486 'International Tables Vol C Tables 4.2.6.8 and 6.1.1.4'

loop_
_geom_angle_atom_site_label_1
_geom_angle_atom_site_label_2
_geom_angle_atom_site_label_3
_geom_angle
_geom_angle_site_symmetry_1
_geom_angle_site_symmetry_3
O2 Yb1 O3 130.4(2) . 1_545
O2 Yb1 OW1 87.7(3) . .
O3 Yb1 OW1 128.6(2) 1_545 .
O2 Yb1 O6 82.9(2) . 4_665
O3 Yb1 O6 85.2(2) 1_545 4_665
OW1 Yb1 O6 139.6(2) . 4_665
O2 Yb1 O10 87.6(2) . .
O3 Yb1 O10 81.7(2) 1_545 .
OW1 Yb1 O10 64.9(2) . .
O6 Yb1 O10 152.8(2) 4_665 .
O2 Yb1 O5 154.4(2) . 3_665
O3 Yb1 O5 74.3(2) 1_545 3_665
OW1 Yb1 O5 78.0(3) . 3_665
O6 Yb1 O5 94.3(2) 4_665 3_665
O10 Yb1 O5 104.9(2) . 3_665
O2 Yb1 O1 65.10(18) . 2_645
O3 Yb1 O1 65.41(18) 1_545 2_645
OW1 Yb1 O1 131.2(2) . 2_645
O6 Yb1 O1 79.1(2) 4_665 2_645
O10 Yb1 O1 73.8(2) . 2_645
O5 Yb1 O1 139.54(19) 3_665 2_645
O2 Yb1 O4 82.56(19) . 3_665
O3 Yb1 O4 138.0(2) 1_545 3_665
OW1 Yb1 O4 67.2(2) . 3_665
O6 Yb1 O4 72.6(2) 4_665 3_665
O10 Yb1 O4 131.3(2) . 3_665
O5 Yb1 O4 72.3(2) 3_665 3_665
O1 Yb1 O4 139.24(18) 2_645 3_665
O2 Yb1 Mo1 95.07(14) . 2_645
O3 Yb1 Mo1 35.36(14) 1_545 2_645
OW1 Yb1 Mo1 142.99(16) . 2_645
O6 Yb1 Mo1 77.20(15) 4_665 2_645
O10 Yb1 Mo1 78.35(15) . 2_645
O5 Yb1 Mo1 109.21(15) 3_665 2_645
O1 Yb1 Mo1 30.33(11) 2_645 2_645
O4 Yb1 Mo1 149.79(14) 3_665 2_645
O2 Yb1 Mo2 34.73(14) . 2_645
O3 Yb1 Mo2 95.70(14) 1_545 2_645
OW1 Yb1 Mo2 115.1(2) . 2_645
O6 Yb1 Mo2 76.18(16) 4_665 2_645
O10 Yb1 Mo2 81.51(16) . 2_645
O5 Yb1 Mo2 166.92(16) 3_665 2_645
O1 Yb1 Mo2 30.62(11) 2_645 2_645
O4 Yb1 Mo2 112.27(14) 3_665 2_645
Mo1 Yb1 Mo2 60.34(2) 2_645 2_645
O2 Yb1 I1 75.95(15) . 4_665
O3 Yb1 I1 105.99(16) 1_545 4_665
OW1 Yb1 I1 117.33(17) . 4_665
O6 Yb1 I1 22.39(15) 4_665 4_665
O10 Yb1 I1 163.11(16) . 4_665
O5 Yb1 I1 91.78(16) 3_665 4_665
O1 Yb1 I1 95.40(15) 2_645 4_665
O4 Yb1 I1 51.06(14) 3_665 4_665
Mo1 Yb1 I1 99.03(2) 2_645 4_665
Mo2 Yb1 I1 82.74(2) 2_645 4_665
O10 I1 O6 96.9(3) . .
O10 I1 O7 97.4(3) . .
O6 I1 O7 100.6(3) . .
O10 I1 Yb1 108.2(2) . 4_566
O6 I1 Yb1 28.77(19) . 4_566
O7 I1 Yb1 123.5(2) . 4_566
O8 Mo1 O4 101.5(3) . .
O8 Mo1 O2 103.3(3) . .
O4 Mo1 O2 104.2(3) . .
O8 Mo1 O1 103.7(3) . .
O4 Mo1 O1 95.7(3) . .
O2 Mo1 O1 142.1(3) . .
O8 Mo1 O3 97.6(3) . 2_645
O4 Mo1 O3 160.4(3) . 2_645
O2 Mo1 O3 75.2(2) . 2_645
O1 Mo1 O3 75.4(2) . 2_645
O8 Mo1 Mo2 103.9(2) . 2_645
O4 Mo1 Mo2 140.52(19) . 2_645
O2 Mo1 Mo2 40.47(18) . 2_645
O1 Mo1 Mo2 106.85(18) . 2_645
O3 Mo1 Mo2 34.78(15) 2_645 2_645
O8 Mo1 Yb1 99.5(2) . 2_655
O4 Mo1 Yb1 133.11(19) . 2_655
O2 Mo1 Yb1 110.94(18) . 2_655
O1 Mo1 Yb1 38.32(18) . 2_655
O3 Mo1 Yb1 37.41(14) 2_645 2_655
Mo2 Mo1 Yb1 71.02(2) 2_645 2_655
O9 Mo2 O5 102.1(3) . .
O9 Mo2 O3 98.2(3) . .
O5 Mo2 O3 108.2(3) . .
O9 Mo2 O1 96.8(3) . .
O5 Mo2 O1 96.5(3) . .
O3 Mo2 O1 147.5(3) . .
O9 Mo2 O2 101.0(3) . 2_655
O5 Mo2 O2 156.0(3) . 2_655
O3 Mo2 O2 74.6(2) . 2_655
O1 Mo2 O2 74.4(2) . 2_655
O9 Mo2 OW2 176.8(3) . .
O5 Mo2 OW2 81.1(3) . .
O3 Mo2 OW2 80.4(2) . .
O1 Mo2 OW2 83.0(2) . .
O2 Mo2 OW2 75.8(2) 2_655 .
O9 Mo2 Mo1 101.3(2) . 2_655
O5 Mo2 Mo1 143.6(2) . 2_655
O3 Mo2 Mo1 40.66(17) . 2_655
O1 Mo2 Mo1 107.97(18) . 2_655
O2 Mo2 Mo1 33.94(14) 2_655 2_655
OW2 Mo2 Mo1 75.70(15) . 2_655
O9 Mo2 Yb1 97.7(2) . 2_655
O5 Mo2 Yb1 132.21(19) . 2_655
O3 Mo2 Yb1 111.36(18) . 2_655
O1 Mo2 Yb1 37.80(18) . 2_655
O2 Mo2 Yb1 36.86(14) 2_655 2_655
OW2 Mo2 Yb1 80.18(16) . 2_655
Mo1 Mo2 Yb1 70.78(2) 2_655 2_655
Mo1 O1 Mo2 134.5(3) . .
Mo1 O1 Yb1 111.3(2) . 2_655
Mo2 O1 Yb1 111.6(2) . 2_655
Mo1 O2 Mo2 105.6(3) . 2_645
Mo1 O2 Yb1 145.9(3) . .
Mo2 O2 Yb1 108.4(2) 2_645 .
Mo2 O3 Mo1 104.6(3) . 2_655
Mo2 O3 Yb1 143.0(3) . 1_565
Mo1 O3 Yb1 107.2(2) 2_655 1_565
Mo1 O4 Yb1 154.3(3) . 3_665
Mo2 O5 Yb1 157.7(3) . 3_665
I1 O6 Yb1 128.8(3) . 4_566
I1 O10 Yb1 144.8(3) . .

loop_
_geom_bond_atom_site_label_1
_geom_bond_atom_site_label_2
_geom_bond_distance
_geom_bond_site_symmetry_2
Yb1 O2 2.282(5) .
Yb1 O3 2.272(6) 1_545
Yb1 OW1 2.276(6) .
Yb1 O6 2.299(6) 4_665
Yb1 O10 2.315(6) .
Yb1 O5 2.326(6) 3_665
Yb1 O1 2.378(6) 2_645
Yb1 O4 2.495(6) 3_665
Yb1 Mo1 3.5726(9) 2_645
Yb1 Mo2 3.6091(9) 2_645
Yb1 I1 3.7199(8) 4_665
I1 O10 1.803(6) .
I1 O6 1.819(6) .
I1 O7 1.825(6) .
I1 Yb1 3.7199(8) 4_566
Mo1 O8 1.718(7) .
Mo1 O4 1.750(6) .
Mo1 O2 1.864(5) .
Mo1 O1 1.937(5) .
Mo1 O3 2.165(6) 2_645
Mo1 Mo2 3.2157(11) 2_645
Mo1 Yb1 3.5726(9) 2_655
Mo2 O9 1.715(6) .
Mo2 O5 1.746(6) .
Mo2 O3 1.895(6) .
Mo2 O1 1.977(5) .
Mo2 O2 2.167(6) 2_655
Mo2 OW2 2.365(7) .
Mo2 Mo1 3.2157(11) 2_655
Mo2 Yb1 3.6091(9) 2_655
O1 Yb1 2.379(6) 2_655
O2 Mo2 2.167(6) 2_645
O3 Mo1 2.165(6) 2_655
O3 Yb1 2.272(6) 1_565
O4 Yb1 2.495(6) 3_665
O5 Yb1 2.326(6) 3_665
O6 Yb1 2.299(6) 4_566
